data_7217813
loop_
_publ_author_name
'Hou, Yuan-Feng'
'Liu, Bo'
'Yue, Ke-Fen'
'Zhou, Chun-Sheng'
'Wang, Yi-Meng'
'Yan, Ni'
'Wang, Yao-Yu'

_publ_section_title
;
 Five solvent-induced cadmium coordination polymers (CPs) based on the
 same mixed ligands
;
_journal_issue 40
_journal_name_full CrystEngComm
_journal_page_first 9560
_journal_paper_doi 10.1039/C4CE01359J
_journal_volume 16
_journal_year 2014
_chemical_formula_sum 'C14 H14 Br Cd N2 O5'
_chemical_formula_weight 482.58
_chemical_name_systematic
; 
 ? 
;
_space_group_IT_number 2
_symmetry_cell_setting triclinic
_symmetry_space_group_name_Hall '-P 1'
_symmetry_space_group_name_H-M 'P -1'
_atom_sites_solution_hydrogens geom
_atom_sites_solution_primary direct
_atom_sites_solution_secondary difmap
_audit_creation_method SHELXL-97
_cell_angle_alpha 74.969(2)
_cell_angle_beta 74.612(2)
_cell_angle_gamma 68.4250(10)
_cell_formula_units_Z 2
_cell_length_a 8.3536(9)
_cell_length_b 10.0782(10)
_cell_length_c 11.2967(12)
_cell_measurement_reflns_used 2729
_cell_measurement_temperature 296(2)
_cell_measurement_theta_max 26.895
_cell_measurement_theta_min 2.67
_cell_volume 838.73(15)
_computing_cell_refinement 'CrystalClear (Rigaku/MSC Inc., 2005)'
_computing_data_collection 'CrystalClear (Rigaku/MSC Inc., 2005)'
_computing_data_reduction 'CrystalClear (Rigaku/MSC Inc., 2005)'
_computing_structure_refinement 'SHELXL-97 (Sheldrick, 1997)'
_computing_structure_solution 'SHELXS-97 (Sheldrick, 1990)'
_diffrn_ambient_temperature 296(2)
_diffrn_measured_fraction_theta_full 0.982
_diffrn_measured_fraction_theta_max 0.982
_diffrn_radiation_monochromator graphite
_diffrn_radiation_source 'fine-focus sealed tube'
_diffrn_radiation_type MoK\a
_diffrn_radiation_wavelength 0.71073
_diffrn_reflns_av_R_equivalents 0.0175
_diffrn_reflns_av_sigmaI/netI 0.0340
_diffrn_reflns_limit_h_max 9
_diffrn_reflns_limit_h_min -9
_diffrn_reflns_limit_k_max 7
_diffrn_reflns_limit_k_min -12
_diffrn_reflns_limit_l_max 13
_diffrn_reflns_limit_l_min -13
_diffrn_reflns_number 4148
_diffrn_reflns_theta_full 25.10
_diffrn_reflns_theta_max 25.10
_diffrn_reflns_theta_min 1.90
_exptl_absorpt_coefficient_mu 3.708
_exptl_absorpt_correction_T_max 0.5884
_exptl_absorpt_correction_T_min 0.4233
_exptl_absorpt_correction_type multi-scan
_exptl_absorpt_process_details sadabs
_exptl_crystal_colour colorless
_exptl_crystal_density_diffrn 1.911
_exptl_crystal_density_method 'not measured'
_exptl_crystal_description block
_exptl_crystal_F_000 470
_exptl_crystal_size_max 0.28
_exptl_crystal_size_mid 0.26
_exptl_crystal_size_min 0.16
_refine_diff_density_max 0.999
_refine_diff_density_min -0.649
_refine_diff_density_rms 0.110
_refine_ls_extinction_coef 0.0101(16)
_refine_ls_extinction_expression Fc^*^=kFc[1+0.001xFc^2^\l^3^/sin(2\q)]^-1/4^
_refine_ls_extinction_method SHELXL
_refine_ls_goodness_of_fit_ref 0.878
_refine_ls_hydrogen_treatment constr
_refine_ls_matrix_type full
_refine_ls_number_parameters 210
_refine_ls_number_reflns 2923
_refine_ls_number_restraints 3
_refine_ls_restrained_S_all 0.878
_refine_ls_R_factor_all 0.0325
_refine_ls_R_factor_gt 0.0293
_refine_ls_shift/su_max 0.000
_refine_ls_shift/su_mean 0.000
_refine_ls_structure_factor_coef Fsqd
_refine_ls_weighting_details 'calc w=1/[\s^2^(Fo^2^)+(0.1000P)^2^+0.3520P] where P=(Fo^2^+2Fc^2^)/3'
_refine_ls_weighting_scheme calc
_refine_ls_wR_factor_gt 0.1029
_refine_ls_wR_factor_ref 0.1104
_reflns_number_gt 2667
_reflns_number_total 2923
_reflns_threshold_expression >2sigma(I)
_cod_data_source_file c4ce01359j2.cif
_cod_data_source_block 5
_cod_depositor_comments 'Adding full bibliography for 7217809--7217813.cif.'
_cod_original_sg_symbol_H-M P-1
_cod_database_code 7217813

loop_
_symmetry_equiv_pos_as_xyz
'x, y, z'
'-x, -y, -z'

loop_
_atom_site_label
_atom_site_type_symbol
_atom_site_fract_x
_atom_site_fract_y
_atom_site_fract_z
_atom_site_U_iso_or_equiv
_atom_site_adp_type
_atom_site_occupancy
_atom_site_symmetry_multiplicity
_atom_site_calc_flag
_atom_site_refinement_flags
O2 O 0.2040(4) 0.7825(3) 0.6028(3) 0.0462(8) Uani 1 1 d .
O1 O 0.3389(5) 0.6874(4) 0.4353(4) 0.0557(10) Uani 1 1 d .
C8 C 0.2456(6) 0.6848(5) 0.5390(5) 0.0399(10) Uani 1 1 d .
Cd1 Cd 0.34914(3) -0.07457(3) 0.44144(3) 0.02992(17) Uani 1 1 d .
N1 N 0.5233(4) -0.0820(4) 0.2501(3) 0.0325(8) Uani 1 1 d .
N2 N 0.6853(5) -0.0429(5) 0.0652(3) 0.0396(9) Uani 1 1 d .
O3 O 0.1593(5) 0.1052(4) 0.5533(4) 0.0524(9) Uani 1 1 d .
O4 O 0.3993(4) 0.1609(3) 0.4667(3) 0.0388(7) Uani 1 1 d .
O5 O 0.1080(4) 0.0082(4) 0.3382(3) 0.0425(7) Uani 1 1 d D
H5B H 0.0470 0.0939 0.3497 0.051 Uiso 1 1 d RD
H5C H 0.0438 -0.0457 0.3705 0.051 Uiso 1 1 d RD
Br1 Br -0.20576(11) 0.46268(7) 0.89138(7) 0.0905(3) Uani 1 1 d .
C1 C 0.2475(6) 0.1894(4) 0.5333(4) 0.0324(9) Uani 1 1 d .
C2 C 0.1694(5) 0.3245(4) 0.5872(4) 0.0282(8) Uani 1 1 d .
C3 C 0.0318(6) 0.3348(5) 0.6892(4) 0.0377(10) Uani 1 1 d .
H3 H -0.0200 0.2621 0.7189 0.045 Uiso 1 1 calc R
C4 C -0.0265(6) 0.4539(5) 0.7454(5) 0.0425(11) Uani 1 1 d .
C5 C 0.0414(7) 0.5672(5) 0.7010(5) 0.0427(11) Uani 1 1 d .
H5 H 0.0001 0.6465 0.7411 0.051 Uiso 1 1 calc R
C6 C 0.1728(5) 0.5601(4) 0.5952(4) 0.0303(8) Uani 1 1 d .
C7 C 0.2378(5) 0.4377(4) 0.5403(4) 0.0318(9) Uani 1 1 d .
H7 H 0.3286 0.4318 0.4712 0.038 Uiso 1 1 calc R
C9 C 0.5634(7) 0.1628(6) 0.1832(5) 0.0534(13) Uani 1 1 d .
H9A H 0.4520 0.1980 0.2361 0.080 Uiso 1 1 calc R
H9B H 0.5659 0.2257 0.1032 0.080 Uiso 1 1 calc R
H9C H 0.6551 0.1608 0.2206 0.080 Uiso 1 1 calc R
C10 C 0.5899(5) 0.0144(5) 0.1671(4) 0.0365(10) Uani 1 1 d .
C11 C 0.5790(6) -0.2047(6) 0.1968(4) 0.0418(10) Uani 1 1 d .
H11 H 0.5519 -0.2896 0.2337 0.050 Uiso 1 1 calc R
C12 C 0.6787(6) -0.1815(6) 0.0833(5) 0.0456(12) Uani 1 1 d .
H12 H 0.7324 -0.2462 0.0280 0.055 Uiso 1 1 calc R
C13 C 0.7810(6) 0.0264(7) -0.0488(4) 0.0521(13) Uani 1 1 d .
H13A H 0.7349 0.1308 -0.0543 0.062 Uiso 1 1 calc R
H13B H 0.7621 0.0039 -0.1214 0.062 Uiso 1 1 calc R
C14 C 0.9771(6) -0.0249(6) -0.0496(4) 0.0464(12) Uani 1 1 d .
H14A H 1.0205 -0.1300 -0.0367 0.056 Uiso 1 1 calc R
H14B H 1.0364 0.0111 -0.1311 0.056 Uiso 1 1 calc R

loop_
_atom_site_aniso_label
_atom_site_aniso_U_11
_atom_site_aniso_U_22
_atom_site_aniso_U_33
_atom_site_aniso_U_23
_atom_site_aniso_U_13
_atom_site_aniso_U_12
O2 0.0501(19) 0.0243(16) 0.071(2) -0.0101(15) -0.0108(17) -0.0187(14)
O1 0.057(2) 0.040(2) 0.068(2) -0.0095(17) 0.0137(19) -0.0321(18)
C8 0.030(2) 0.026(2) 0.064(3) -0.003(2) -0.011(2) -0.0102(17)
Cd1 0.0278(2) 0.0281(2) 0.0358(2) -0.00982(14) 0.00320(13) -0.01491(14)
N1 0.0256(17) 0.037(2) 0.0333(18) -0.0088(15) -0.0006(14) -0.0106(15)
N2 0.0291(19) 0.067(3) 0.0252(17) -0.0095(17) -0.0002(14) -0.0202(18)
O3 0.050(2) 0.0357(18) 0.082(3) -0.0260(17) -0.0009(18) -0.0238(16)
O4 0.0365(17) 0.0358(17) 0.0403(17) -0.0141(14) -0.0036(13) -0.0050(13)
O5 0.0343(17) 0.051(2) 0.0431(17) -0.0175(15) 0.0032(13) -0.0157(14)
Br1 0.0987(5) 0.0511(4) 0.0855(5) -0.0221(3) 0.0563(4) -0.0277(4)
C1 0.037(2) 0.0207(19) 0.043(2) -0.0086(17) -0.0130(18) -0.0081(16)
C2 0.0265(19) 0.022(2) 0.039(2) -0.0090(16) -0.0046(16) -0.0097(15)
C3 0.036(2) 0.022(2) 0.053(3) -0.0046(19) 0.0009(19) -0.0141(17)
C4 0.040(2) 0.031(2) 0.048(3) -0.012(2) 0.010(2) -0.0110(19)
C5 0.052(3) 0.024(2) 0.048(3) -0.0085(19) -0.005(2) -0.0103(19)
C6 0.033(2) 0.0203(19) 0.040(2) -0.0023(16) -0.0063(17) -0.0142(16)
C7 0.029(2) 0.026(2) 0.040(2) -0.0054(17) -0.0035(17) -0.0123(16)
C9 0.060(3) 0.051(3) 0.049(3) -0.010(2) 0.009(2) -0.029(3)
C10 0.027(2) 0.051(3) 0.031(2) -0.0079(19) -0.0023(17) -0.0147(19)
C11 0.034(2) 0.049(3) 0.043(2) -0.014(2) 0.0000(19) -0.015(2)
C12 0.036(2) 0.058(3) 0.045(3) -0.024(2) 0.002(2) -0.014(2)
C13 0.038(3) 0.078(4) 0.031(2) -0.001(2) 0.0009(19) -0.021(3)
C14 0.035(2) 0.067(3) 0.033(2) -0.002(2) 0.0006(18) -0.021(2)

loop_
_atom_type_symbol
_atom_type_description
_atom_type_scat_dispersion_real
_atom_type_scat_dispersion_imag
_atom_type_scat_source
C C 0.0033 0.0016 'International Tables Vol C Tables 4.2.6.8 and 6.1.1.4'
H H 0.0000 0.0000 'International Tables Vol C Tables 4.2.6.8 and 6.1.1.4'
N N 0.0061 0.0033 'International Tables Vol C Tables 4.2.6.8 and 6.1.1.4'
O O 0.0106 0.0060 'International Tables Vol C Tables 4.2.6.8 and 6.1.1.4'
Cd Cd -0.8075 1.2024 'International Tables Vol C Tables 4.2.6.8 and 6.1.1.4'
Br Br -0.2901 2.4595 'International Tables Vol C Tables 4.2.6.8 and 6.1.1.4'

loop_
_geom_angle_atom_site_label_1
_geom_angle_atom_site_label_2
_geom_angle_atom_site_label_3
_geom_angle
_geom_angle_site_symmetry_1
_geom_angle_site_symmetry_3
C8 O2 Cd1 92.7(3) . 1_565
C8 O1 Cd1 89.9(3) . 1_565
O1 C8 O2 123.3(4) . .
O1 C8 C6 119.5(4) . .
O2 C8 C6 117.3(4) . .
O1 C8 Cd1 63.5(2) . 1_565
O2 C8 Cd1 59.8(2) . 1_565
C6 C8 Cd1 175.2(3) . 1_565
N1 Cd1 O3 136.26(13) . .
N1 Cd1 O4 89.79(11) . 2_656
O3 Cd1 O4 102.83(12) . 2_656
N1 Cd1 O2 140.83(12) . 1_545
O3 Cd1 O2 81.03(12) . 1_545
O4 Cd1 O2 92.51(12) 2_656 1_545
N1 Cd1 O5 86.90(11) . .
O3 Cd1 O5 80.15(12) . .
O4 Cd1 O5 176.60(10) 2_656 .
O2 Cd1 O5 89.57(12) 1_545 .
N1 Cd1 O1 86.97(13) . 1_545
O3 Cd1 O1 131.49(12) . 1_545
O4 Cd1 O1 96.75(13) 2_656 1_545
O2 Cd1 O1 53.92(12) 1_545 1_545
O5 Cd1 O1 82.31(13) . 1_545
N1 Cd1 C8 113.50(14) . 1_545
O3 Cd1 C8 106.64(13) . 1_545
O4 Cd1 C8 96.08(12) 2_656 1_545
O2 Cd1 C8 27.42(14) 1_545 1_545
O5 Cd1 C8 84.55(13) . 1_545
O1 Cd1 C8 26.53(14) 1_545 1_545
C10 N1 C11 106.4(4) . .
C10 N1 Cd1 132.9(3) . .
C11 N1 Cd1 120.7(3) . .
C10 N2 C12 108.1(4) . .
C10 N2 C13 127.8(5) . .
C12 N2 C13 124.1(4) . .
C1 O3 Cd1 101.7(3) . .
C1 O4 Cd1 120.8(3) . 2_656
Cd1 O5 H5B 108.9 . .
Cd1 O5 H5C 109.0 . .
H5B O5 H5C 107.8 . .
O3 C1 O4 120.5(4) . .
O3 C1 C2 119.2(4) . .
O4 C1 C2 120.2(4) . .
C7 C2 C3 119.5(4) . .
C7 C2 C1 120.6(4) . .
C3 C2 C1 119.8(4) . .
C4 C3 C2 119.0(4) . .
C4 C3 H3 120.5 . .
C2 C3 H3 120.5 . .
C3 C4 C5 122.4(4) . .
C3 C4 Br1 119.0(3) . .
C5 C4 Br1 118.6(3) . .
C4 C5 C6 118.5(4) . .
C4 C5 H5 120.7 . .
C6 C5 H5 120.7 . .
C7 C6 C5 119.7(4) . .
C7 C6 C8 119.7(4) . .
C5 C6 C8 120.7(4) . .
C2 C7 C6 120.8(4) . .
C2 C7 H7 119.6 . .
C6 C7 H7 119.6 . .
C10 C9 H9A 109.5 . .
C10 C9 H9B 109.5 . .
H9A C9 H9B 109.5 . .
C10 C9 H9C 109.5 . .
H9A C9 H9C 109.5 . .
H9B C9 H9C 109.5 . .
N1 C10 N2 109.8(4) . .
N1 C10 C9 125.7(4) . .
N2 C10 C9 124.5(4) . .
C12 C11 N1 109.2(4) . .
C12 C11 H11 125.4 . .
N1 C11 H11 125.4 . .
C11 C12 N2 106.5(4) . .
C11 C12 H12 126.8 . .
N2 C12 H12 126.8 . .
N2 C13 C14 111.9(4) . .
N2 C13 H13A 109.2 . .
C14 C13 H13A 109.2 . .
N2 C13 H13B 109.2 . .
C14 C13 H13B 109.2 . .
H13A C13 H13B 107.9 . .
C14 C14 C13 113.4(5) 2_755 .
C14 C14 H14A 108.9 2_755 .
C13 C14 H14A 108.9 . .
C14 C14 H14B 108.9 2_755 .
C13 C14 H14B 108.9 . .
H14A C14 H14B 107.7 . .

loop_
_geom_bond_atom_site_label_1
_geom_bond_atom_site_label_2
_geom_bond_distance
_geom_bond_site_symmetry_2
O2 C8 1.262(6) .
O2 Cd1 2.370(3) 1_565
O1 C8 1.223(6) .
O1 Cd1 2.451(3) 1_565
C8 C6 1.515(6) .
C8 Cd1 2.738(4) 1_565
Cd1 N1 2.265(3) .
Cd1 O3 2.325(3) .
Cd1 O4 2.365(3) 2_656
Cd1 O2 2.370(3) 1_545
Cd1 O5 2.370(3) .
Cd1 O1 2.451(3) 1_545
Cd1 C8 2.738(4) 1_545
N1 C10 1.335(6) .
N1 C11 1.386(6) .
N2 C10 1.347(6) .
N2 C12 1.378(7) .
N2 C13 1.477(6) .
O3 C1 1.259(5) .
O4 C1 1.263(5) .
O4 Cd1 2.365(3) 2_656
O5 H5B 0.8500 .
O5 H5C 0.8500 .
Br1 C4 1.907(5) .
C1 C2 1.489(5) .
C2 C7 1.384(6) .
C2 C3 1.390(6) .
C3 C4 1.372(6) .
C3 H3 0.9300 .
C4 C5 1.381(7) .
C5 C6 1.388(6) .
C5 H5 0.9300 .
C6 C7 1.388(6) .
C7 H7 0.9300 .
C9 C10 1.481(7) .
C9 H9A 0.9600 .
C9 H9B 0.9600 .
C9 H9C 0.9600 .
C11 C12 1.347(7) .
C11 H11 0.9300 .
C12 H12 0.9300 .
C13 C14 1.524(7) .
C13 H13A 0.9700 .
C13 H13B 0.9700 .
C14 C14 1.522(10) 2_755
C14 H14A 0.9700 .
C14 H14B 0.9700 .

loop_
_geom_torsion_atom_site_label_1
_geom_torsion_atom_site_label_2
_geom_torsion_atom_site_label_3
_geom_torsion_atom_site_label_4
_geom_torsion
_geom_torsion_site_symmetry_1
_geom_torsion_site_symmetry_4
Cd1 O1 C8 O2 -3.5(5) 1_565 .
Cd1 O1 C8 C6 175.8(4) 1_565 .
Cd1 O2 C8 O1 3.6(5) 1_565 .
Cd1 O2 C8 C6 -175.7(3) 1_565 .
O3 Cd1 N1 C10 19.0(5) . .
O4 Cd1 N1 C10 -89.5(4) 2_656 .
O2 Cd1 N1 C10 176.8(3) 1_545 .
O5 Cd1 N1 C10 91.3(4) . .
O1 Cd1 N1 C10 173.7(4) 1_545 .
C8 Cd1 N1 C10 174.0(4) 1_545 .
O3 Cd1 N1 C11 -159.8(3) . .
O4 Cd1 N1 C11 91.7(3) 2_656 .
O2 Cd1 N1 C11 -2.0(4) 1_545 .
O5 Cd1 N1 C11 -87.5(3) . .
O1 Cd1 N1 C11 -5.1(3) 1_545 .
C8 Cd1 N1 C11 -4.8(4) 1_545 .
N1 Cd1 O3 C1 -44.9(4) . .
O4 Cd1 O3 C1 58.5(3) 2_656 .
O2 Cd1 O3 C1 149.1(3) 1_545 .
O5 Cd1 O3 C1 -119.8(3) . .
O1 Cd1 O3 C1 169.8(3) 1_545 .
C8 Cd1 O3 C1 159.0(3) 1_545 .
Cd1 O3 C1 O4 -0.4(5) . .
Cd1 O3 C1 C2 178.4(3) . .
Cd1 O4 C1 O3 -105.2(4) 2_656 .
Cd1 O4 C1 C2 75.9(5) 2_656 .
O3 C1 C2 C7 -161.6(4) . .
O4 C1 C2 C7 17.3(6) . .
O3 C1 C2 C3 21.4(6) . .
O4 C1 C2 C3 -159.7(4) . .
C7 C2 C3 C4 -3.6(7) . .
C1 C2 C3 C4 173.4(4) . .
C2 C3 C4 C5 2.9(8) . .
C2 C3 C4 Br1 -176.3(3) . .
C3 C4 C5 C6 0.4(8) . .
Br1 C4 C5 C6 179.6(4) . .
C4 C5 C6 C7 -2.9(7) . .
C4 C5 C6 C8 177.0(4) . .
O1 C8 C6 C7 12.1(7) . .
O2 C8 C6 C7 -168.6(4) . .
Cd1 C8 C6 C7 140(4) 1_565 .
O1 C8 C6 C5 -167.8(5) . .
O2 C8 C6 C5 11.4(6) . .
Cd1 C8 C6 C5 -40(4) 1_565 .
C3 C2 C7 C6 1.1(6) . .
C1 C2 C7 C6 -175.9(4) . .
C5 C6 C7 C2 2.2(7) . .
C8 C6 C7 C2 -177.7(4) . .
C11 N1 C10 N2 -0.4(5) . .
Cd1 N1 C10 N2 -179.3(3) . .
C11 N1 C10 C9 179.3(4) . .
Cd1 N1 C10 C9 0.4(7) . .
C12 N2 C10 N1 0.4(5) . .
C13 N2 C10 N1 179.7(4) . .
C12 N2 C10 C9 -179.4(4) . .
C13 N2 C10 C9 0.0(7) . .
C10 N1 C11 C12 0.3(5) . .
Cd1 N1 C11 C12 179.3(3) . .
N1 C11 C12 N2 0.0(5) . .
C10 N2 C12 C11 -0.2(5) . .
C13 N2 C12 C11 -179.6(4) . .
C10 N2 C13 C14 101.5(6) . .
C12 N2 C13 C14 -79.2(6) . .
N2 C13 C14 C14 -67.5(7) . 2_755
